data_4085008
loop_
_publ_author_name
'Vollmer, Matthew V.'
'Machan, Charles W.'
'Clark, Melissa L.'
'Antholine, William E.'
'Agarwal, Jay'
'Schaefer, 3rd, Henry F'
'Kubiak, Clifford P.'
'Walensky, Justin R.'

_publ_section_title
;
 Synthesis, Spectroscopy, and Electrochemistry of (\a-Diimine)M(CO)3Br, M
 = Mn, Re, Complexes: Ligands Isoelectronic to Bipyridyl Show Differences
 in CO2 Reduction.
;
_journal_issue 1
_journal_name_full Organometallics
_journal_page_first 3
_journal_page_last 12
_journal_paper_doi 10.1021/om500838z
_journal_volume 34
_journal_year 2014
_chemical_formula_moiety 'C31 H40 Br N2 O3, C H2 Cl2, C2 H3 N'
_chemical_formula_sum 'C34 H45 Br Cl2 N3 O3 Re'
_chemical_formula_weight 880.74
_space_group_crystal_system monoclinic
_space_group_IT_number 11
_space_group_name_Hall '-P 2yb'
_space_group_name_H-M_alt 'P 1 21/m 1'
_symmetry_cell_setting monoclinic
_symmetry_Int_Tables_number 11
_symmetry_space_group_name_Hall '-P 2yb'
_symmetry_space_group_name_H-M 'P 1 21/m 1'
_atom_sites_solution_hydrogens geom
_audit_creation_method SHELXL-2013
_cell_angle_alpha 90
_cell_angle_beta 102.1760(10)
_cell_angle_gamma 90
_cell_formula_units_Z 2
_cell_length_a 10.1468(15)
_cell_length_b 16.477(2)
_cell_length_c 11.2970(17)
_cell_measurement_reflns_used 9908
_cell_measurement_temperature 173(2)
_cell_measurement_theta_max 27.5
_cell_measurement_theta_min 2.2
_cell_volume 1846.2(4)
_computing_cell_refinement 'APEX2 (Bruker AXS, 2008)'
_computing_data_collection 'APEX2 (Bruker AXS, 2008)'
_computing_data_reduction 'APEX2 (Bruker AXS, 2008)'
_computing_molecular_graphics 'X-SEED, Barbour, 2001'
_computing_publication_material 'CIFTAB (Sheldrick, 2013)'
_computing_structure_refinement 'SHELXL-2013 (Sheldrick, 2013)'
_computing_structure_solution 'SHELXS-2013 (Sheldrick, 2013)'
_diffrn_ambient_temperature 173(2)
_diffrn_measured_fraction_theta_full 1.000
_diffrn_measured_fraction_theta_max 0.996
_diffrn_measurement_device_type 'Bruker APEXII CCD area detector'
_diffrn_measurement_method 'omega scans'
_diffrn_radiation_type MoK\a
_diffrn_radiation_wavelength 0.71073
_diffrn_reflns_av_R_equivalents 0.0214
_diffrn_reflns_av_unetI/netI 0.0158
_diffrn_reflns_Laue_measured_fraction_full 1.000
_diffrn_reflns_Laue_measured_fraction_max 0.996
_diffrn_reflns_limit_h_max 12
_diffrn_reflns_limit_h_min -13
_diffrn_reflns_limit_k_max 21
_diffrn_reflns_limit_k_min -21
_diffrn_reflns_limit_l_max 14
_diffrn_reflns_limit_l_min -14
_diffrn_reflns_number 21526
_diffrn_reflns_point_group_measured_fraction_full 1.000
_diffrn_reflns_point_group_measured_fraction_max 0.996
_diffrn_reflns_theta_full 25.242
_diffrn_reflns_theta_max 27.484
_diffrn_reflns_theta_min 1.844
_diffrn_standards_decay_% 0.0
_exptl_absorpt_coefficient_mu 4.553
_exptl_absorpt_correction_T_max 0.55
_exptl_absorpt_correction_T_min 0.39
_exptl_absorpt_correction_type multi-scan
_exptl_absorpt_process_details
;
 Data were corrected for decay and absorption using the program SADABS
 (Sheldrick, G. M. (2003). SADABS. Version 2.10. University of
 G\"ottingen, Germany).
;
_exptl_crystal_colour Red
_exptl_crystal_density_diffrn 1.584
_exptl_crystal_description Block
_exptl_crystal_F_000 876
_exptl_crystal_size_max 0.375
_exptl_crystal_size_mid 0.225
_exptl_crystal_size_min 0.150
_refine_diff_density_max 0.844
_refine_diff_density_min -0.908
_refine_diff_density_rms 0.069
_refine_ls_extinction_method none
_refine_ls_goodness_of_fit_ref 1.038
_refine_ls_hydrogen_treatment constr
_refine_ls_matrix_type full
_refine_ls_number_parameters 217
_refine_ls_number_reflns 4368
_refine_ls_number_restraints 0
_refine_ls_restrained_S_all 1.038
_refine_ls_R_factor_all 0.0177
_refine_ls_R_factor_gt 0.0164
_refine_ls_shift/su_max 0.002
_refine_ls_shift/su_mean 0.000
_refine_ls_structure_factor_coef Fsqd
_refine_ls_weighting_details 'w=1/[\s^2^(Fo^2^)+(0.0214P)^2^+1.2668P] where P=(Fo^2^+2Fc^2^)/3'
_refine_ls_weighting_scheme calc
_refine_ls_wR_factor_gt 0.0408
_refine_ls_wR_factor_ref 0.0414
_reflns_Friedel_coverage 0.000
_reflns_number_gt 4184
_reflns_number_total 4368
_reflns_threshold_expression 'I > 2\s(I)'
_cod_data_source_file om500838z_si_003.cif
_cod_data_source_block MAM30
_cod_depositor_comments
;Adding full bibliography for 4085006--4085014.cif.

 Adding full bibliography for 4085006--4085014.cif.
;
_cod_original_cell_volume 1846.2(5)
_cod_original_sg_symbol_H-M 'P 21/m'
_cod_database_code 4085008
_shelx_space_group_comment
;
The symmetry employed for this shelxl refinement is uniquely defined
by the following loop, which should always be used as a source of
symmetry information in preference to the above space-group names.
They are only intended as comments.
;
_shelx_estimated_absorpt_t_min 0.280
_shelx_estimated_absorpt_t_max 0.548
_shelxl_version_number 2013-4

loop_
_space_group_symop_operation_xyz
'x, y, z'
'-x, y+1/2, -z'
'-x, -y, -z'
'x, -y-1/2, z'

loop_
_atom_site_label
_atom_site_type_symbol
_atom_site_fract_x
_atom_site_fract_y
_atom_site_fract_z
_atom_site_U_iso_or_equiv
_atom_site_adp_type
_atom_site_occupancy
_atom_site_site_symmetry_order
_atom_site_calc_flag
_atom_site_refinement_flags_posn
_atom_site_refinement_flags_adp
_atom_site_refinement_flags_occupancy
Re1 Re 0.67970(2) 0.2500 0.89208(2) 0.01888(4) Uani 1 2 d S T P
Br1 Br 0.89368(3) 0.2500 0.79494(3) 0.02634(6) Uani 1 2 d S T P
Cl1 Cl -0.1344(2) 0.33608(11) 0.37692(19) 0.1690(8) Uani 1 1 d . . .
O1 O 0.81720(17) 0.11773(11) 1.06736(16) 0.0424(4) Uani 1 1 d . . .
O3 O 0.4642(2) 0.2500 1.04499(19) 0.0333(5) Uani 1 2 d S T P
N1 N 0.58765(15) 0.17082(9) 0.74415(14) 0.0203(3) Uani 1 1 d . . .
N3 N 0.2111(3) 0.2500 0.3532(3) 0.0536(8) Uani 1 2 d S T P
C1 C 0.7656(2) 0.16759(12) 1.00238(18) 0.0271(4) Uani 1 1 d . . .
C3 C 0.5401(3) 0.2500 0.9813(2) 0.0244(5) Uani 1 2 d S T P
C4 C 0.55681(18) 0.20469(11) 0.63838(16) 0.0222(4) Uani 1 1 d . . .
C6 C 0.5122(2) 0.16044(13) 0.52096(17) 0.0310(4) Uani 1 1 d . . .
H6A H 0.5058 0.1022 0.5368 0.047 Uiso 1 1 calc R U .
H6B H 0.5778 0.1693 0.4698 0.047 Uiso 1 1 calc R U .
H6C H 0.4237 0.1808 0.4794 0.047 Uiso 1 1 calc R U .
C7 C 0.55841(19) 0.08454(11) 0.75462(16) 0.0225(4) Uani 1 1 d . . .
C8 C 0.6523(2) 0.02491(12) 0.74091(18) 0.0275(4) Uani 1 1 d . . .
C9 C 0.6162(2) -0.05618(13) 0.75246(19) 0.0330(5) Uani 1 1 d . . .
H9 H 0.6786 -0.0977 0.7443 0.040 Uiso 1 1 calc R U .
C10 C 0.4932(2) -0.07732(13) 0.7752(2) 0.0370(5) Uani 1 1 d . . .
H10 H 0.4711 -0.1329 0.7825 0.044 Uiso 1 1 calc R U .
C11 C 0.4017(2) -0.01760(14) 0.7874(2) 0.0344(5) Uani 1 1 d . . .
H11 H 0.3164 -0.0327 0.8025 0.041 Uiso 1 1 calc R U .
C12 C 0.4316(2) 0.06444(12) 0.77797(17) 0.0265(4) Uani 1 1 d . . .
C13 C 0.7879(2) 0.04342(14) 0.7101(2) 0.0366(5) Uani 1 1 d . . .
H13 H 0.7961 0.1036 0.7024 0.044 Uiso 1 1 calc R U .
C14 C 0.7986(3) 0.00447(19) 0.5886(3) 0.0521(7) Uani 1 1 d . . .
H14A H 0.7936 -0.0547 0.5951 0.078 Uiso 1 1 calc R U .
H14B H 0.8846 0.0196 0.5685 0.078 Uiso 1 1 calc R U .
H14C H 0.7241 0.0237 0.5247 0.078 Uiso 1 1 calc R U .
C15 C 0.9041(2) 0.01389(19) 0.8098(3) 0.0553(7) Uani 1 1 d . . .
H15A H 0.8981 0.0397 0.8867 0.083 Uiso 1 1 calc R U .
H15B H 0.9901 0.0282 0.7889 0.083 Uiso 1 1 calc R U .
H15C H 0.8985 -0.0452 0.8178 0.083 Uiso 1 1 calc R U .
C16 C 0.3251(2) 0.12720(13) 0.78947(19) 0.0296(4) Uani 1 1 d . . .
H16 H 0.3697 0.1816 0.7994 0.036 Uiso 1 1 calc R U .
C17 C 0.2128(2) 0.12979(17) 0.6742(2) 0.0414(5) Uani 1 1 d . . .
H17A H 0.2514 0.1457 0.6050 0.062 Uiso 1 1 calc R U .
H17B H 0.1441 0.1693 0.6848 0.062 Uiso 1 1 calc R U .
H17C H 0.1715 0.0760 0.6593 0.062 Uiso 1 1 calc R U .
C18 C 0.2636(2) 0.11214(17) 0.9004(2) 0.0409(5) Uani 1 1 d . . .
H18A H 0.2149 0.0604 0.8908 0.061 Uiso 1 1 calc R U .
H18B H 0.2010 0.1562 0.9079 0.061 Uiso 1 1 calc R U .
H18C H 0.3355 0.1102 0.9734 0.061 Uiso 1 1 calc R U .
C19 C -0.0755(5) 0.2500 0.4576(4) 0.0722(15) Uani 1 2 d S T P
H19A H -0.1053 0.2500 0.5356 0.087 Uiso 1 2 calc R U P
H19B H 0.0243 0.2500 0.4755 0.087 Uiso 1 2 calc R U P
C20 C 0.1684(3) 0.2500 0.2526(3) 0.0348(7) Uani 1 2 d S T P
C21 C 0.1161(5) 0.2500 0.1231(4) 0.0612(11) Uani 1 2 d S T P
H21A H 0.0332 0.2823 0.1044 0.092 Uiso 0.5 1 calc R U P
H21B H 0.0965 0.1942 0.0950 0.092 Uiso 0.5 1 calc R U P
H21C H 0.1832 0.2736 0.0822 0.092 Uiso 0.5 1 calc R U P

loop_
_atom_site_aniso_label
_atom_site_aniso_U_11
_atom_site_aniso_U_22
_atom_site_aniso_U_33
_atom_site_aniso_U_23
_atom_site_aniso_U_13
_atom_site_aniso_U_12
Re1 0.01840(6) 0.01893(6) 0.01835(5) 0.000 0.00169(4) 0.000
Br1 0.02054(13) 0.02667(13) 0.03247(14) 0.000 0.00710(10) 0.000
Cl1 0.1827(17) 0.1198(12) 0.1931(17) 0.0128(12) 0.0137(14) 0.0823(12)
O1 0.0416(9) 0.0410(9) 0.0424(9) 0.0174(8) 0.0036(7) 0.0081(7)
O3 0.0333(11) 0.0388(12) 0.0306(11) 0.000 0.0131(9) 0.000
N1 0.0173(7) 0.0209(7) 0.0227(7) -0.0006(6) 0.0042(6) -0.0005(6)
N3 0.0486(19) 0.059(2) 0.0484(19) 0.000 0.0003(15) 0.000
C1 0.0256(10) 0.0276(10) 0.0274(9) 0.0012(8) 0.0039(8) -0.0002(8)
C3 0.0259(14) 0.0253(13) 0.0202(12) 0.000 0.0007(10) 0.000
C4 0.0182(8) 0.0251(10) 0.0229(9) -0.0011(7) 0.0037(7) 0.0002(7)
C6 0.0399(12) 0.0287(10) 0.0221(9) -0.0037(8) 0.0013(8) 0.0000(9)
C7 0.0251(9) 0.0201(9) 0.0207(8) -0.0014(7) 0.0013(7) -0.0030(7)
C8 0.0264(10) 0.0244(9) 0.0288(10) -0.0029(8) -0.0009(8) -0.0002(8)
C9 0.0371(11) 0.0222(10) 0.0354(11) -0.0018(8) -0.0022(9) 0.0034(8)
C10 0.0486(13) 0.0225(10) 0.0366(11) 0.0032(8) 0.0016(10) -0.0080(9)
C11 0.0353(12) 0.0325(11) 0.0354(11) 0.0017(9) 0.0075(9) -0.0108(9)
C12 0.0271(10) 0.0271(10) 0.0244(9) -0.0006(8) 0.0032(8) -0.0043(8)
C13 0.0269(10) 0.0267(10) 0.0564(14) -0.0082(10) 0.0096(10) 0.0021(8)
C14 0.0483(15) 0.0533(16) 0.0597(16) -0.0086(13) 0.0224(13) 0.0038(12)
C15 0.0281(12) 0.0592(17) 0.0733(19) -0.0171(15) -0.0012(12) 0.0063(12)
C16 0.0228(9) 0.0326(11) 0.0341(10) -0.0042(8) 0.0075(8) -0.0048(8)
C17 0.0314(12) 0.0546(15) 0.0374(12) -0.0011(11) 0.0052(10) 0.0055(10)
C18 0.0330(12) 0.0551(15) 0.0372(12) -0.0073(11) 0.0131(10) -0.0102(11)
C19 0.053(3) 0.129(5) 0.035(2) 0.000 0.0088(18) 0.000
C20 0.0270(15) 0.0337(16) 0.0434(18) 0.000 0.0066(13) 0.000
C21 0.067(3) 0.070(3) 0.042(2) 0.000 0.000(2) 0.000

loop_
_atom_type_symbol
_atom_type_description
_atom_type_scat_dispersion_real
_atom_type_scat_dispersion_imag
_atom_type_scat_source
C C 0.0033 0.0016 'International Tables Vol C Tables 4.2.6.8 and 6.1.1.4'
H H 0.0000 0.0000 'International Tables Vol C Tables 4.2.6.8 and 6.1.1.4'
N N 0.0061 0.0033 'International Tables Vol C Tables 4.2.6.8 and 6.1.1.4'
O O 0.0106 0.0060 'International Tables Vol C Tables 4.2.6.8 and 6.1.1.4'
Br Br -0.2901 2.4595 'International Tables Vol C Tables 4.2.6.8 and 6.1.1.4'
Cl Cl 0.1484 0.1585 'International Tables Vol C Tables 4.2.6.8 and 6.1.1.4'
Re Re -1.0185 7.2310 'International Tables Vol C Tables 4.2.6.8 and 6.1.1.4'

loop_
_geom_angle_atom_site_label_1
_geom_angle_atom_site_label_2
_geom_angle_atom_site_label_3
_geom_angle
_geom_angle_site_symmetry_1
_geom_angle_site_symmetry_3
C3 Re1 C1 86.74(8) . .
C3 Re1 C1 86.74(8) . 4_565
C1 Re1 C1 89.84(12) . 4_565
C3 Re1 N1 99.21(7) . .
C1 Re1 N1 97.88(7) . .
C1 Re1 N1 170.47(7) 4_565 .
C3 Re1 N1 99.21(7) . 4_565
C1 Re1 N1 170.47(7) . 4_565
C1 Re1 N1 97.88(7) 4_565 4_565
N1 Re1 N1 73.91(8) . 4_565
C3 Re1 Br1 172.90(8) . .
C1 Re1 Br1 88.24(6) . .
C1 Re1 Br1 88.24(6) 4_565 .
N1 Re1 Br1 86.44(4) . .
N1 Re1 Br1 86.44(4) 4_565 .
C4 N1 C7 118.66(15) . .
C4 N1 Re1 115.61(12) . .
C7 N1 Re1 125.73(12) . .
O1 C1 Re1 179.25(19) . .
O3 C3 Re1 173.8(2) . .
N1 C4 C4 115.50(11) . 4_565
N1 C4 C6 125.18(17) . .
C4 C4 C6 119.14(11) 4_565 .
C4 C6 H6A 109.5 . .
C4 C6 H6B 109.5 . .
H6A C6 H6B 109.5 . .
C4 C6 H6C 109.5 . .
H6A C6 H6C 109.5 . .
H6B C6 H6C 109.5 . .
C8 C7 C12 121.77(18) . .
C8 C7 N1 121.27(17) . .
C12 C7 N1 116.96(17) . .
C9 C8 C7 117.55(19) . .
C9 C8 C13 118.72(19) . .
C7 C8 C13 123.69(18) . .
C10 C9 C8 121.8(2) . .
C10 C9 H9 119.1 . .
C8 C9 H9 119.1 . .
C9 C10 C11 119.7(2) . .
C9 C10 H10 120.1 . .
C11 C10 H10 120.1 . .
C10 C11 C12 121.4(2) . .
C10 C11 H11 119.3 . .
C12 C11 H11 119.3 . .
C11 C12 C7 117.73(19) . .
C11 C12 C16 118.84(19) . .
C7 C12 C16 123.40(18) . .
C8 C13 C15 111.2(2) . .
C8 C13 C14 110.97(19) . .
C15 C13 C14 109.7(2) . .
C8 C13 H13 108.3 . .
C15 C13 H13 108.3 . .
C14 C13 H13 108.3 . .
C13 C14 H14A 109.5 . .
C13 C14 H14B 109.5 . .
H14A C14 H14B 109.5 . .
C13 C14 H14C 109.5 . .
H14A C14 H14C 109.5 . .
H14B C14 H14C 109.5 . .
C13 C15 H15A 109.5 . .
C13 C15 H15B 109.5 . .
H15A C15 H15B 109.5 . .
C13 C15 H15C 109.5 . .
H15A C15 H15C 109.5 . .
H15B C15 H15C 109.5 . .
C12 C16 C18 112.26(19) . .
C12 C16 C17 111.03(17) . .
C18 C16 C17 109.85(18) . .
C12 C16 H16 107.8 . .
C18 C16 H16 107.8 . .
C17 C16 H16 107.8 . .
C16 C17 H17A 109.5 . .
C16 C17 H17B 109.5 . .
H17A C17 H17B 109.5 . .
C16 C17 H17C 109.5 . .
H17A C17 H17C 109.5 . .
H17B C17 H17C 109.5 . .
C16 C18 H18A 109.5 . .
C16 C18 H18B 109.5 . .
H18A C18 H18B 109.5 . .
C16 C18 H18C 109.5 . .
H18A C18 H18C 109.5 . .
H18B C18 H18C 109.5 . .
Cl1 C19 Cl1 110.7(3) . 4_565
Cl1 C19 H19A 109.5 . .
Cl1 C19 H19A 109.5 4_565 .
Cl1 C19 H19B 109.5 . .
Cl1 C19 H19B 109.5 4_565 .
H19A C19 H19B 108.1 . .
N3 C20 C21 179.0(4) . .
C20 C21 H21A 109.5 . .
C20 C21 H21B 109.5 . .
H21A C21 H21B 109.5 . .
C20 C21 H21C 109.5 . .
H21A C21 H21C 109.5 . .
H21B C21 H21C 109.5 . .

loop_
_geom_bond_atom_site_label_1
_geom_bond_atom_site_label_2
_geom_bond_distance
_geom_bond_site_symmetry_2
Re1 C3 1.904(3) .
Re1 C1 1.923(2) .
Re1 C1 1.923(2) 4_565
Re1 N1 2.1700(15) .
Re1 N1 2.1700(15) 4_565
Re1 Br1 2.6312(4) .
Cl1 C19 1.724(3) .
O1 C1 1.152(2) .
O3 C3 1.159(3) .
N1 C4 1.296(2) .
N1 C7 1.462(2) .
N3 C20 1.127(5) .
C4 C4 1.493(4) 4_565
C4 C6 1.498(3) .
C6 H6A 0.9800 .
C6 H6B 0.9800 .
C6 H6C 0.9800 .
C7 C8 1.400(3) .
C7 C12 1.406(3) .
C8 C9 1.399(3) .
C8 C13 1.520(3) .
C9 C10 1.371(3) .
C9 H9 0.9500 .
C10 C11 1.380(3) .
C10 H10 0.9500 .
C11 C12 1.395(3) .
C11 H11 0.9500 .
C12 C16 1.521(3) .
C13 C15 1.528(3) .
C13 C14 1.539(3) .
C13 H13 1.0000 .
C14 H14A 0.9800 .
C14 H14B 0.9800 .
C14 H14C 0.9800 .
C15 H15A 0.9800 .
C15 H15B 0.9800 .
C15 H15C 0.9800 .
C16 C18 1.534(3) .
C16 C17 1.540(3) .
C16 H16 1.0000 .
C17 H17A 0.9800 .
C17 H17B 0.9800 .
C17 H17C 0.9800 .
C18 H18A 0.9800 .
C18 H18B 0.9800 .
C18 H18C 0.9800 .
C19 Cl1 1.724(3) 4_565
C19 H19A 0.9900 .
C19 H19B 0.9900 .
C20 C21 1.447(5) .
C21 H21A 0.9800 .
C21 H21B 0.9800 .
C21 H21C 0.9800 .

loop_
_geom_torsion_atom_site_label_1
_geom_torsion_atom_site_label_2
_geom_torsion_atom_site_label_3
_geom_torsion_atom_site_label_4
_geom_torsion
_geom_torsion_site_symmetry_4
C7 N1 C4 C4 165.23(11) 4_565
Re1 N1 C4 C4 -14.68(13) 4_565
C7 N1 C4 C6 -9.8(3) .
Re1 N1 C4 C6 170.26(15) .
C4 N1 C7 C8 89.1(2) .
Re1 N1 C7 C8 -91.0(2) .
C4 N1 C7 C12 -90.3(2) .
Re1 N1 C7 C12 89.57(18) .
C12 C7 C8 C9 -0.6(3) .
N1 C7 C8 C9 179.94(17) .
C12 C7 C8 C13 177.15(19) .
N1 C7 C8 C13 -2.3(3) .
C7 C8 C9 C10 0.6(3) .
C13 C8 C9 C10 -177.2(2) .
C8 C9 C10 C11 -0.1(3) .
C9 C10 C11 C12 -0.5(3) .
C10 C11 C12 C7 0.5(3) .
C10 C11 C12 C16 178.6(2) .
C8 C7 C12 C11 0.1(3) .
N1 C7 C12 C11 179.54(18) .
C8 C7 C12 C16 -177.99(18) .
N1 C7 C12 C16 1.5(3) .
C9 C8 C13 C15 -63.1(3) .
C7 C8 C13 C15 119.2(2) .
C9 C8 C13 C14 59.3(3) .
C7 C8 C13 C14 -118.4(2) .
C11 C12 C16 C18 48.7(3) .
C7 C12 C16 C18 -133.2(2) .
C11 C12 C16 C17 -74.7(2) .
C7 C12 C16 C17 103.4(2) .
